data_2004595
loop_
_publ_author_name
'Wang, W.'
'Baba, A.'
'Schmehl, R. H.'
'Mague, J. T.'

_publ_section_title
;
 A Rigid Bis-Bidentate Bridging Ligand:
 1,4-Bis(2,2'-bipyrid-4-yl)benzene
;
_journal_issue 3
_journal_name_full 'Acta Crystallographica Section C'
_journal_page_first 658
_journal_page_last 660
_journal_paper_doi 10.1107/S010827019501242X
_journal_volume 52
_journal_year 1996
_chemical_formula_structural 'C26 H18 N4'
_chemical_formula_sum 'C26 H18 N4'
_chemical_formula_weight 386.46
_chemical_name_systematic
;
1,4-bis(2,2'-bipyrid-4-yl)benzene
;
_space_group_IT_number 14
_space_group_name_Hall '-P 2yn'
_space_group_name_H-M_alt 'P 1 21/n 1'
_symmetry_cell_setting monoclinic
_symmetry_space_group_name_Hall '-P 2yn'
_symmetry_space_group_name_H-M 'P 1 21/n 1'
_atom_type_scat_source IntTabIV
_cell_angle_alpha 90.000(9)
_cell_angle_beta 114.01(1)
_cell_angle_gamma 90.00(1)
_cell_formula_units_Z 2
_cell_length_a 10.025(1)
_cell_length_b 8.689(1)
_cell_length_c 12.063(1)
_cell_measurement_reflns_used 25
_cell_measurement_temperature 293
_cell_measurement_theta_max 19
_cell_measurement_theta_min 11
_cell_volume 959.86(18)
_computing_cell_refinement 'CAD-4 Software'
_computing_data_collection 'CAD-4 Software (Enraf-Nonius, 1989)'
_computing_data_reduction 'MolEN PROCESS (Fair, 1990)'
_computing_molecular_graphics 'ORTEPII (Johnson, 1976)'
_computing_publication_material 'MolEN CIF VAX (Fair, 1990)'
_computing_structure_refinement 'MolEN LSFM'
_computing_structure_solution 'SIR88 (Burla et al., 1989)'
_diffrn_ambient_temperature 293
_diffrn_measurement_device 'Enraf-Nonius CAD-4'
_diffrn_measurement_method \q/2\q
_diffrn_radiation_type MoK\a
_diffrn_radiation_wavelength 0.71073
_diffrn_reflns_av_R_equivalents 0.038
_diffrn_reflns_limit_h_max 11
_diffrn_reflns_limit_h_min 0
_diffrn_reflns_limit_k_max 10
_diffrn_reflns_limit_k_min 0
_diffrn_reflns_limit_l_max 13
_diffrn_reflns_limit_l_min -14
_diffrn_reflns_number 1922
_diffrn_reflns_theta_max 24.97
_diffrn_reflns_theta_min 2.24
_diffrn_standards_decay_% <1.0
_diffrn_standards_interval_time 120
_diffrn_standards_number 2
_exptl_absorpt_coefficient_mu 0.075
_exptl_absorpt_correction_type none
_exptl_crystal_colour colorless
_exptl_crystal_density_diffrn 1.34
_exptl_crystal_density_meas ?
_exptl_crystal_density_method 'not measured'
_exptl_crystal_description block
_exptl_crystal_F_000 404
_exptl_crystal_size_max 0.53
_exptl_crystal_size_mid 0.46
_exptl_crystal_size_min 0.33
_refine_diff_density_max 0.18
_refine_diff_density_min -0.14
_refine_ls_extinction_method none
_refine_ls_goodness_of_fit_obs 1.494
_refine_ls_hydrogen_treatment noref
_refine_ls_matrix_type full
_refine_ls_number_parameters 136
_refine_ls_number_reflns 1091
_refine_ls_number_restraints 0
_refine_ls_R_factor_all 0.082
_refine_ls_R_factor_obs 0.038
_refine_ls_shift/esd_max 0.007
_refine_ls_structure_factor_coef F
_refine_ls_weighting_details 'w = 4F~o~^2^/[\s^2^(F~o~^2^) + 0.0016F~o~^4^]'
_refine_ls_weighting_scheme calc
_refine_ls_wR_factor_obs 0.047
_reflns_number_observed 1091
_reflns_number_total 1685
_reflns_observed_criterion >2.0\s(I)
_cod_data_source_file cr1205.cif
_cod_data_source_block 1
_cod_depositor_comments
;
The following automatic conversions were performed:

'_exptl_crystal_density_meas' value 'none' was changed to '?' - the
value is perceived as not measured.

Automatic conversion script
Id: cif_fix_values 3008 2015-01-20 13:52:24Z robertas 

The following automatic conversions were performed:

'_refine_ls_weighting_scheme' value 'w = 4F~o~^2^/[\s^2^(F~o~^2^) +
0.0016F~o~^4^]' was changed to 'calc'. New tag
'_refine_ls_weighting_details' was created. The value of the new tag
was set to 'w = 4F~o~^2^/[\s^2^(F~o~^2^) + 0.0016F~o~^4^]'.

Automatic conversion script
Id: cif_fix_values 3143 2015-03-26 13:38:13Z robertas 
;
_cod_original_cell_volume 959.9(4)
_cod_original_sg_symbol_H-M 'P 21/n'
_cod_database_code 2004595
_cod_database_fobs_code 2004595

loop_
_space_group_symop_id
_space_group_symop_operation_xyz
1 x,y,z
2 -x+1/2,y+1/2,-z+1/2
3 -x,-y,-z
4 x+1/2,-y+1/2,z+1/2

loop_
_atom_site_aniso_label
_atom_site_aniso_U_11
_atom_site_aniso_U_22
_atom_site_aniso_U_33
_atom_site_aniso_U_12
_atom_site_aniso_U_13
_atom_site_aniso_U_23
N1 0.0572(8) 0.0770(10) 0.0395(7) 0.0115(8) 0.0124(6) -0.0109(7)
N2 0.0526(7) 0.0557(9) 0.0418(6) 0.0034(7) 0.0169(5) 0.0025(7)
C1 0.0452(8) 0.0450(10) 0.0342(7) -0.0056(8) 0.0149(6) -0.0006(7)
C2 0.0590(10) 0.0590(10) 0.0370(8) 0.0011(9) 0.0138(7) 0.0007(8)
C3 0.0740(10) 0.0680(10) 0.0324(7) -0.0060(10) 0.0169(7) -0.0085(9)
C4 0.0670(10) 0.0680(10) 0.0494(8) -0.0030(10) 0.0293(6) -0.0163(9)
C5 0.0620(10) 0.089(2) 0.0549(9) 0.0180(10) 0.0174(8) -0.0170(10)
C6 0.0454(8) 0.0425(9) 0.0373(7) -0.0046(8) 0.0168(6) 0.0008(7)
C7 0.0484(8) 0.0431(9) 0.0367(7) -0.0004(8) 0.0179(5) 0.0003(7)
C8 0.0528(8) 0.0420(9) 0.0391(7) -0.0057(8) 0.0213(5) -0.0023(7)
C9 0.0609(9) 0.0490(10) 0.0486(8) 0.0065(9) 0.0261(6) -0.0014(8)
C10 0.0568(9) 0.0580(10) 0.0503(9) 0.0121(9) 0.0207(7) 0.0038(9)
C11 0.0522(8) 0.0386(9) 0.0390(7) -0.0060(8) 0.0202(6) -0.0050(7)
C12 0.0481(8) 0.0530(10) 0.0406(7) 0.0008(8) 0.0188(6) -0.0042(8)
C13 0.0545(8) 0.0540(10) 0.0422(7) -0.0006(8) 0.0254(5) -0.0075(8)

loop_
_atom_site_label
_atom_site_fract_x
_atom_site_fract_y
_atom_site_fract_z
_atom_site_U_iso_or_equiv
_atom_site_thermal_displace_type
_atom_site_calc_flag
N1 0.5122(2) 0.2379(2) 0.9877(1) 0.0603(5) Uani ?
N2 0.8044(1) -0.0197(2) 1.0165(1) 0.0508(4) Uani ?
C1 0.6380(2) 0.1625(2) 1.0420(1) 0.0419(5) Uani ?
C2 0.7197(2) 0.1731(2) 1.1656(2) 0.0536(6) Uani ?
C3 0.6710(2) 0.2621(2) 1.2352(1) 0.0598(6) Uani ?
C4 0.5410(2) 0.3368(3) 1.1810(2) 0.0600(6) Uani ?
C5 0.4669(2) 0.3219(3) 1.0582(2) 0.0710(7) Uani ?
C6 0.6850(2) 0.0679(2) 0.9618(1) 0.0418(5) Uani ?
C7 0.6076(2) 0.0716(2) 0.8369(1) 0.0425(5) Uani ?
C8 0.6526(2) -0.0160(2) 0.7620(1) 0.0438(5) Uani ?
C9 0.7753(2) -0.1081(2) 0.8197(1) 0.0517(5) Uani ?
C10 0.8454(2) -0.1051(2) 0.9440(2) 0.0555(6) Uani ?
C11 0.5735(2) -0.0102(2) 0.6276(1) 0.0427(5) Uani ?
C12 0.6433(2) -0.0453(2) 0.5518(1) 0.0472(5) Uani ?
C13 0.4281(2) 0.0351(2) 0.5725(1) 0.0485(5) Uani ?
H2 0.8094 0.1188 1.2022 0.0643 Uiso calc
H3 0.7270 0.2715 1.3201 0.0718 Uiso calc
H4 0.5031 0.3974 1.2271 0.0720 Uiso calc
H5 0.3768 0.3751 1.0204 0.0852 Uiso calc
H7 0.5232 0.1346 0.8022 0.0510 Uiso calc
H9 0.8101 -0.1724 0.7735 0.0620 Uiso calc
H10 0.9291 -0.1685 0.9810 0.0666 Uiso calc
H12 0.7434 -0.0738 0.5857 0.0566 Uiso calc
H13 0.3772 0.0631 0.6208 0.0582 Uiso calc

loop_
_geom_angle_atom_site_label_1
_geom_angle_atom_site_label_2
_geom_angle_atom_site_label_3
_geom_angle
_geom_angle_publ_flag
C1 N1 C5 117.1(2) yes
C6 N2 C10 116.4(2) yes
N1 C1 C2 121.6(2) yes
N1 C1 C6 116.1(2) yes
C2 C1 C6 122.3(2) yes
C1 C2 C3 119.8(2) yes
C2 C3 C4 119.0(2) yes
C3 C4 C5 117.9(2) yes
N1 C5 C4 124.6(2) yes
N2 C6 C1 116.7(2) yes
N2 C6 C7 122.6(2) yes
C1 C6 C7 120.7(2) yes
C6 C7 C8 120.5(2) yes
C7 C8 C9 116.4(2) yes
C7 C8 C11 121.3(2) yes
C9 C8 C11 122.3(2) yes
C8 C9 C10 119.3(2) yes
N2 C10 C9 124.7(2) yes
C8 C11 C12 121.4(2) yes
C8 C11 C13 121.4(2) yes
C12 C11 C13 117.2(2) yes

loop_
_geom_bond_atom_site_label_1
_geom_bond_atom_site_label_2
_geom_bond_distance
_geom_bond_publ_flag
N1 C1 1.333(2) yes
N1 C5 1.333(3) yes
N2 C6 1.344(2) yes
N2 C10 1.333(3) yes
C1 C2 1.382(2) yes
C1 C6 1.484(3) yes
C2 C3 1.369(3) yes
C3 C4 1.361(3) yes
C4 C5 1.367(3) yes
C6 C7 1.387(2) yes
C7 C8 1.389(3) yes
C8 C9 1.394(3) yes
C8 C11 1.487(2) yes
C9 C10 1.373(3) yes
C11 C12 1.392(3) yes
C11 C13 1.390(3) yes
